data_4073138
loop_
_publ_author_name
'Stavila, Vitalie'
'Fettinger, James C.'
'Whitmire, Kenton H.'

_publ_section_title
;
 Synthesis and Characterization of New Phenylbis(salicylato)bismuth(III)
 Complexes
;
_journal_issue 14
_journal_name_full Organometallics
_journal_page_first 3321
_journal_paper_doi 10.1021/om070115c
_journal_volume 26
_journal_year 2007
_chemical_formula_sum 'C32 H23 Bi N2 O6'
_chemical_formula_weight 740.50
_chemical_name_systematic
; 
 ? 
;
_space_group_IT_number 2
_symmetry_cell_setting triclinic
_symmetry_space_group_name_Hall '-P 1'
_symmetry_space_group_name_H-M 'P -1'
_atom_sites_solution_hydrogens geom
_atom_sites_solution_primary direct
_atom_sites_solution_secondary difmap
_audit_creation_method SHELXL-97
_cell_angle_alpha 74.693(2)
_cell_angle_beta 78.926(3)
_cell_angle_gamma 77.910(3)
_cell_formula_units_Z 4
_cell_length_a 11.289(2)
_cell_length_b 12.720(2)
_cell_length_c 20.424(3)
_cell_measurement_reflns_used 5913
_cell_measurement_temperature 223(2)
_cell_measurement_theta_max 55.442
_cell_measurement_theta_min 4.358
_cell_volume 2736.8(8)
_computing_cell_refinement 'SHELXTL 6.10 (Bruker AXS, 2001)'
_computing_data_collection 'SHELXTL 6.10 (Bruker AXS, 2001)'
_computing_data_reduction 'SHELXTL 6.10 (Bruker AXS, 2001)'
_computing_molecular_graphics 'SHELXTL 6.10 (Bruker AXS, 2001)'
_computing_publication_material 'SHELXTL 6.10 (Bruker AXS, 2001)'
_computing_structure_refinement 'SHELXL-97 (Sheldrick, 1997)'
_computing_structure_solution 'SHELXS-97 (Sheldrick, 1990)'
_diffrn_ambient_temperature 223(2)
_diffrn_measured_fraction_theta_full 0.730
_diffrn_measured_fraction_theta_max 0.730
_diffrn_radiation_monochromator graphite
_diffrn_radiation_source 'fine-focus sealed tube'
_diffrn_radiation_type MoK\a
_diffrn_radiation_wavelength 0.71073
_diffrn_reflns_av_R_equivalents 0.0841
_diffrn_reflns_av_sigmaI/netI 0.2076
_diffrn_reflns_limit_h_max 15
_diffrn_reflns_limit_h_min -15
_diffrn_reflns_limit_k_max 16
_diffrn_reflns_limit_k_min -16
_diffrn_reflns_limit_l_max 27
_diffrn_reflns_limit_l_min -27
_diffrn_reflns_number 23751
_diffrn_reflns_theta_full 28.30
_diffrn_reflns_theta_max 28.3
_diffrn_reflns_theta_min 1.68
_exptl_absorpt_coefficient_mu 6.492
_exptl_absorpt_correction_T_max 0.677
_exptl_absorpt_correction_T_min 0.515
_exptl_absorpt_correction_type multi-scan
_exptl_absorpt_process_details 'SADABS (Scheldrick, 1996)'
_exptl_crystal_colour colorless
_exptl_crystal_density_diffrn 1.797
_exptl_crystal_density_method 'not measured'
_exptl_crystal_description needle
_exptl_crystal_F_000 1440
_exptl_crystal_size_max 0.27
_exptl_crystal_size_mid 0.08
_exptl_crystal_size_min 0.06
_refine_diff_density_max 1.259
_refine_diff_density_min -0.777
_refine_diff_density_rms 0.128
_refine_ls_extinction_method none
_refine_ls_goodness_of_fit_ref 0.731
_refine_ls_hydrogen_treatment mixed
_refine_ls_matrix_type full
_refine_ls_number_parameters 703
_refine_ls_number_reflns 9904
_refine_ls_number_restraints 12
_refine_ls_restrained_S_all 0.731
_refine_ls_R_factor_all 0.1249
_refine_ls_R_factor_gt 0.0446
_refine_ls_shift/su_max 0.001
_refine_ls_shift/su_mean 0.000
_refine_ls_structure_factor_coef Fsqd
_refine_ls_weighting_details 'calc w=1/[\s^2^(Fo^2^)+(0.0000P)^2^+0.0000P] where P=(Fo^2^+2Fc^2^)/3'
_refine_ls_weighting_scheme calc
_refine_ls_wR_factor_gt 0.0711
_refine_ls_wR_factor_ref 0.0940
_reflns_number_gt 4958
_reflns_number_total 9904
_reflns_threshold_expression >2sigma(I)
_cod_data_source_file om070115c-file003.cif
_cod_data_source_block 1corr
_cod_original_cell_volume 2736.8(7)
_cod_original_sg_symbol_H-M P-1
_cod_database_code 4073138

loop_
_symmetry_equiv_pos_as_xyz
'x, y, z'
'-x, -y, -z'

loop_
_atom_site_label
_atom_site_type_symbol
_atom_site_fract_x
_atom_site_fract_y
_atom_site_fract_z
_atom_site_U_iso_or_equiv
_atom_site_adp_type
_atom_site_occupancy
_atom_site_symmetry_multiplicity
_atom_site_calc_flag
_atom_site_refinement_flags
Bi1 Bi 0.02837(3) 0.83061(3) 0.094652(17) 0.03005(11) Uani 1 1 d .
Bi2 Bi 0.64420(3) 0.35897(3) 0.461424(17) 0.03000(11) Uani 1 1 d .
N11 N -0.0892(7) 0.6694(6) 0.1365(4) 0.0345(19) Uani 1 1 d .
N12 N -0.0245(7) 0.7572(6) -0.0005(4) 0.0295(17) Uani 1 1 d .
C11 C 0.1901(9) 0.6911(8) 0.0975(5) 0.035(2) Uani 1 1 d .
C12 C 0.2839(8) 0.6918(8) 0.0423(5) 0.035(2) Uani 1 1 d .
H12A H 0.2780 0.7489 0.0031 0.042 Uiso 1 1 calc R
C13 C 0.3863(9) 0.6090(9) 0.0445(6) 0.051(3) Uani 1 1 d .
H13A H 0.4498 0.6118 0.0079 0.061 Uiso 1 1 calc R
C14 C 0.3922(9) 0.5219(9) 0.1024(6) 0.047(3) Uani 1 1 d .
H14A H 0.4602 0.4659 0.1044 0.056 Uiso 1 1 calc R
C15 C 0.2977(11) 0.5177(9) 0.1572(5) 0.054(3) Uani 1 1 d .
H15A H 0.3011 0.4585 0.1954 0.064 Uiso 1 1 calc R
C16 C 0.1991(10) 0.6017(8) 0.1544(5) 0.040(3) Uani 1 1 d .
H16A H 0.1365 0.5993 0.1914 0.048 Uiso 1 1 calc R
C21 C 0.2897(6) 1.0543(5) -0.0061(3) 0.036(2) Uani 1 1 d G
C22 C 0.3397(7) 1.1013(6) 0.0341(2) 0.046(3) Uani 1 1 d GD
C23 C 0.4146(7) 1.1801(6) 0.0033(3) 0.063(4) Uani 1 1 d G
H23A H 0.4480 1.2116 0.0302 0.075 Uiso 1 1 calc R
C24 C 0.4394(7) 1.2118(6) -0.0678(4) 0.078(4) Uani 1 1 d G
H24A H 0.4895 1.2645 -0.0885 0.094 Uiso 1 1 calc R
C25 C 0.3894(7) 1.1648(6) -0.1081(2) 0.062(3) Uani 1 1 d G
H25A H 0.4061 1.1860 -0.1557 0.075 Uiso 1 1 calc R
C26 C 0.3146(6) 1.0860(6) -0.0772(3) 0.040(2) Uani 1 1 d G
H26A H 0.2811 1.0545 -0.1042 0.047 Uiso 1 1 calc R
C27 C 0.2055(8) 0.9730(8) 0.0265(5) 0.035(2) Uani 1 1 d .
C31 C -0.0221(6) 0.8690(5) 0.3112(2) 0.035(2) Uani 1 1 d G
C32 C -0.0283(7) 0.9600(4) 0.3380(3) 0.048(3) Uani 1 1 d GD
C33 C -0.0310(7) 0.9462(5) 0.4080(3) 0.056(3) Uani 1 1 d G
H33A H -0.0352 1.0071 0.4259 0.068 Uiso 1 1 calc R
C34 C -0.0274(6) 0.8413(7) 0.4513(2) 0.072(4) Uani 1 1 d G
H34A H -0.0292 0.8320 0.4982 0.086 Uiso 1 1 calc R
C35 C -0.0212(7) 0.7502(5) 0.4245(3) 0.054(3) Uani 1 1 d G
H35A H -0.0188 0.6800 0.4535 0.065 Uiso 1 1 calc R
C36 C -0.0185(6) 0.7640(4) 0.3545(3) 0.046(3) Uani 1 1 d G
H36A H -0.0143 0.7031 0.3365 0.056 Uiso 1 1 calc R
C37 C -0.0118(9) 0.8832(9) 0.2361(5) 0.042(3) Uani 1 1 d .
C41 C -0.1192(9) 0.6248(9) 0.2015(5) 0.046(3) Uani 1 1 d .
H41A H -0.1016 0.6576 0.2333 0.055 Uiso 1 1 calc R
C42 C -0.1761(10) 0.5309(9) 0.2268(6) 0.059(3) Uani 1 1 d .
H42A H -0.1915 0.5012 0.2738 0.071 Uiso 1 1 calc R
C43 C -0.2085(10) 0.4838(9) 0.1810(6) 0.060(3) Uani 1 1 d .
H43A H -0.2481 0.4227 0.1964 0.072 Uiso 1 1 calc R
C44 C -0.1806(10) 0.5301(8) 0.1101(5) 0.044(3) Uani 1 1 d .
C45 C -0.1189(8) 0.6207(8) 0.0901(5) 0.035(2) Uani 1 1 d .
C46 C -0.0850(9) 0.6689(8) 0.0176(5) 0.040(2) Uani 1 1 d .
C47 C -0.1173(9) 0.6242(8) -0.0315(5) 0.041(2) Uani 1 1 d .
C48 C -0.0867(10) 0.6714(9) -0.0988(5) 0.046(3) Uani 1 1 d .
H48A H -0.1074 0.6438 -0.1321 0.055 Uiso 1 1 calc R
C49 C -0.0250(10) 0.7604(9) -0.1181(5) 0.047(3) Uani 1 1 d .
H49A H -0.0040 0.7934 -0.1642 0.056 Uiso 1 1 calc R
C50 C 0.0047(8) 0.7993(8) -0.0667(4) 0.034(2) Uani 1 1 d .
H50A H 0.0476 0.8583 -0.0797 0.040 Uiso 1 1 calc R
C51 C -0.2069(9) 0.4859(8) 0.0590(6) 0.049(3) Uani 1 1 d .
H51A H -0.2449 0.4239 0.0723 0.059 Uiso 1 1 calc R
C52 C -0.1788(9) 0.5307(9) -0.0082(6) 0.049(3) Uani 1 1 d .
H52A H -0.1998 0.5003 -0.0402 0.059 Uiso 1 1 calc R
N21 N 0.6873(7) 0.3390(6) 0.5833(4) 0.0332(19) Uani 1 1 d .
N22 N 0.7020(7) 0.1611(6) 0.5280(4) 0.040(2) Uani 1 1 d .
O21 O 0.1528(6) 0.9362(5) -0.0107(3) 0.0418(17) Uani 1 1 d .
O22 O 0.1871(6) 0.9401(5) 0.0924(3) 0.0362(16) Uani 1 1 d D
O23 O 0.3150(8) 1.0811(7) 0.1032(4) 0.073(3) Uani 1 1 d D
H23B H 0.2686(10) 1.0318(9) 0.1183(14) 0.087 Uiso 1 1 d D
O31 O 0.0228(6) 0.7945(5) 0.2122(3) 0.0434(18) Uani 1 1 d .
O32 O -0.0361(7) 0.9769(5) 0.1993(3) 0.0467(19) Uani 1 1 d D
O33 O -0.0376(7) 1.0655(6) 0.2969(4) 0.060(2) Uani 1 1 d D
H33B H -0.0402(9) 1.0730(18) 0.2543(7) 0.072 Uiso 1 1 d D
C61 C 0.8425(8) 0.3640(8) 0.4207(5) 0.034(2) Uani 1 1 d .
C62 C 0.9013(9) 0.4417(8) 0.4314(5) 0.040(2) Uani 1 1 d .
H62A H 0.8607 0.4885 0.4597 0.048 Uiso 1 1 calc R
C63 C 1.0187(9) 0.4500(9) 0.4007(6) 0.055(3) Uani 1 1 d .
H63A H 1.0574 0.5034 0.4073 0.066 Uiso 1 1 calc R
C64 C 1.0804(10) 0.3782(11) 0.3593(6) 0.069(4) Uani 1 1 d .
H64A H 1.1609 0.3828 0.3390 0.083 Uiso 1 1 calc R
C65 C 1.0231(11) 0.3017(11) 0.3487(6) 0.065(4) Uani 1 1 d .
H65A H 1.0640 0.2565 0.3194 0.079 Uiso 1 1 calc R
C66 C 0.9079(9) 0.2896(9) 0.3797(5) 0.043(3) Uani 1 1 d .
H66A H 0.8720 0.2336 0.3742 0.051 Uiso 1 1 calc R
C71 C 0.6196(7) 0.7156(4) 0.3843(4) 0.050(3) Uani 1 1 d G
C72 C 0.6121(7) 0.7657(7) 0.3156(4) 0.059(3) Uani 1 1 d GD
C73 C 0.6050(8) 0.8796(7) 0.2926(4) 0.097(6) Uani 1 1 d G
H73A H 0.6000 0.9131 0.2467 0.117 Uiso 1 1 calc R
C74 C 0.6052(8) 0.9434(5) 0.3383(6) 0.114(7) Uani 1 1 d G
H74A H 0.6004 1.0196 0.3230 0.137 Uiso 1 1 calc R
C75 C 0.6127(8) 0.8933(6) 0.4070(5) 0.100(6) Uani 1 1 d G
H75A H 0.6129 0.9359 0.4376 0.120 Uiso 1 1 calc R
C76 C 0.6199(7) 0.7794(6) 0.4300(4) 0.075(4) Uani 1 1 d G
H76A H 0.6249 0.7459 0.4760 0.090 Uiso 1 1 calc R
C77 C 0.6239(8) 0.5946(8) 0.4079(5) 0.033(2) Uani 1 1 d .
C81 C 0.5690(6) 0.2483(5) 0.2790(2) 0.032(2) Uani 1 1 d G
C82 C 0.4630(4) 0.2507(5) 0.2531(3) 0.037(2) Uani 1 1 d GD
C83 C 0.4706(5) 0.2145(6) 0.1937(3) 0.046(3) Uani 1 1 d G
H83A H 0.3997 0.2161 0.1763 0.055 Uiso 1 1 calc R
C84 C 0.5842(6) 0.1760(5) 0.1601(3) 0.045(3) Uani 1 1 d G
H84A H 0.5893 0.1519 0.1203 0.055 Uiso 1 1 calc R
C85 C 0.6902(5) 0.1736(5) 0.1860(3) 0.046(3) Uani 1 1 d G
H85A H 0.7663 0.1479 0.1635 0.055 Uiso 1 1 calc R
C86 C 0.6826(4) 0.2098(5) 0.2455(3) 0.037(2) Uani 1 1 d G
H86A H 0.7535 0.2082 0.2628 0.045 Uiso 1 1 calc R
C87 C 0.5583(11) 0.2848(8) 0.3466(5) 0.043(3) Uani 1 1 d .
C91 C 0.6780(9) 0.4245(8) 0.6109(5) 0.039(2) Uani 1 1 d .
H91A H 0.6659 0.4951 0.5825 0.046 Uiso 1 1 calc R
C92 C 0.6852(10) 0.4151(10) 0.6798(5) 0.053(3) Uani 1 1 d .
H92A H 0.6831 0.4773 0.6960 0.064 Uiso 1 1 calc R
C93 C 0.6955(11) 0.3098(11) 0.7234(5) 0.059(3) Uani 1 1 d .
H93A H 0.6978 0.3008 0.7699 0.070 Uiso 1 1 calc R
C94 C 0.7023(10) 0.2183(10) 0.6967(5) 0.049(3) Uani 1 1 d .
C95 C 0.6980(8) 0.2371(8) 0.6250(5) 0.032(2) Uani 1 1 d .
C96 C 0.7053(9) 0.1405(9) 0.5978(5) 0.040(2) Uani 1 1 d .
C97 C 0.7165(9) 0.0334(8) 0.6407(6) 0.043(3) Uani 1 1 d .
C98 C 0.7209(12) -0.0517(10) 0.6105(7) 0.075(4) Uani 1 1 d .
H98A H 0.7273 -0.1237 0.6371 0.089 Uiso 1 1 calc R
C99 C 0.7163(13) -0.0334(9) 0.5429(7) 0.076(4) Uani 1 1 d .
H99A H 0.7190 -0.0921 0.5233 0.091 Uiso 1 1 calc R
C100 C 0.7075(11) 0.0757(10) 0.5022(6) 0.066(4) Uani 1 1 d .
H10A H 0.7055 0.0875 0.4554 0.079 Uiso 1 1 calc R
C101 C 0.7125(11) 0.1099(11) 0.7372(6) 0.065(4) Uani 1 1 d .
H10B H 0.7142 0.0983 0.7839 0.078 Uiso 1 1 calc R
C102 C 0.7199(12) 0.0223(10) 0.7105(6) 0.067(4) Uani 1 1 d .
H10C H 0.7275 -0.0480 0.7393 0.081 Uiso 1 1 calc R
O71 O 0.6345(6) 0.5517(5) 0.4696(3) 0.0365(16) Uani 1 1 d .
O72 O 0.6216(6) 0.5353(5) 0.3668(3) 0.0397(17) Uani 1 1 d D
O73 O 0.6007(11) 0.7110(9) 0.2721(5) 0.127(5) Uani 1 1 d D
H73B H 0.6029(12) 0.6406(13) 0.2853(9) 0.152 Uiso 1 1 d D
O81 O 0.6572(6) 0.2755(6) 0.3691(3) 0.0442(18) Uani 1 1 d .
O82 O 0.4531(6) 0.3207(6) 0.3738(4) 0.052(2) Uani 1 1 d D
O83 O 0.3517(6) 0.2874(6) 0.2834(3) 0.0462(18) Uani 1 1 d D
H83B H 0.3422(19) 0.3101(9) 0.3204(6) 0.055 Uiso 1 1 d D

loop_
_atom_site_aniso_label
_atom_site_aniso_U_11
_atom_site_aniso_U_22
_atom_site_aniso_U_33
_atom_site_aniso_U_23
_atom_site_aniso_U_13
_atom_site_aniso_U_12
Bi1 0.0449(3) 0.0201(2) 0.0234(2) -0.00385(16) -0.00194(17) -0.00580(18)
Bi2 0.0364(2) 0.0246(2) 0.0275(2) -0.00809(17) 0.00115(16) -0.00442(18)
N11 0.041(5) 0.029(4) 0.029(4) -0.004(4) 0.003(4) -0.007(4)
N12 0.041(5) 0.020(4) 0.024(4) 0.001(3) 0.004(3) -0.013(4)
C11 0.046(6) 0.025(5) 0.042(6) -0.017(5) -0.013(5) -0.006(5)
C12 0.045(6) 0.021(5) 0.041(6) -0.008(5) -0.005(5) -0.011(5)
C13 0.043(7) 0.042(7) 0.071(8) -0.034(7) 0.013(6) -0.006(6)
C14 0.035(6) 0.040(7) 0.070(8) -0.026(7) -0.011(6) 0.006(5)
C15 0.087(9) 0.035(6) 0.036(6) -0.011(5) -0.026(6) 0.015(6)
C16 0.068(7) 0.028(5) 0.026(5) -0.011(5) -0.009(5) -0.002(5)
C21 0.044(6) 0.034(6) 0.026(5) 0.003(4) -0.010(4) -0.010(5)
C22 0.052(7) 0.048(7) 0.033(6) 0.005(5) -0.010(5) -0.013(6)
C23 0.071(8) 0.071(9) 0.056(8) 0.010(7) -0.031(6) -0.046(7)
C24 0.109(11) 0.089(11) 0.047(7) 0.021(7) -0.027(7) -0.074(9)
C25 0.076(9) 0.073(9) 0.033(6) 0.011(6) -0.007(6) -0.034(7)
C26 0.047(6) 0.043(6) 0.023(5) 0.005(5) -0.007(4) -0.011(5)
C27 0.038(6) 0.027(5) 0.036(6) 0.000(5) -0.004(4) -0.010(5)
C31 0.038(6) 0.035(6) 0.025(5) -0.002(4) -0.001(4) 0.004(5)
C32 0.055(7) 0.055(8) 0.031(6) -0.022(6) -0.004(5) 0.013(6)
C33 0.071(8) 0.059(8) 0.039(7) -0.030(6) -0.005(6) 0.011(7)
C34 0.058(8) 0.119(13) 0.023(6) -0.011(7) -0.008(5) 0.016(8)
C35 0.071(8) 0.036(6) 0.045(7) -0.002(6) -0.010(6) 0.005(6)
C36 0.051(7) 0.049(7) 0.041(6) -0.006(6) -0.007(5) -0.018(6)
C37 0.045(6) 0.043(7) 0.039(6) -0.006(5) -0.014(5) -0.002(5)
C41 0.048(7) 0.047(7) 0.035(6) -0.005(5) 0.014(5) -0.015(6)
C42 0.072(8) 0.047(7) 0.048(7) -0.007(6) 0.021(6) -0.017(7)
C43 0.070(8) 0.045(7) 0.060(8) -0.008(6) 0.024(6) -0.034(7)
C44 0.055(7) 0.023(5) 0.047(6) -0.006(5) 0.006(5) -0.007(5)
C45 0.040(6) 0.034(6) 0.025(5) -0.004(4) 0.012(4) -0.011(5)
C46 0.036(6) 0.029(6) 0.054(7) -0.018(5) -0.001(5) 0.000(5)
C47 0.050(7) 0.030(6) 0.047(6) -0.006(5) -0.010(5) -0.016(5)
C48 0.061(7) 0.041(7) 0.039(6) -0.013(5) -0.008(5) -0.013(6)
C49 0.068(8) 0.052(7) 0.028(6) -0.012(5) -0.009(5) -0.021(6)
C50 0.041(6) 0.033(6) 0.029(5) -0.009(5) -0.009(4) -0.006(5)
C51 0.053(7) 0.033(6) 0.065(8) -0.013(6) 0.008(6) -0.025(5)
C52 0.052(7) 0.044(7) 0.061(7) -0.014(6) -0.003(6) -0.028(6)
N21 0.030(4) 0.031(4) 0.030(4) 0.002(4) 0.002(3) -0.002(4)
N22 0.048(5) 0.023(4) 0.046(5) -0.013(4) 0.009(4) -0.008(4)
O21 0.062(5) 0.041(4) 0.031(4) -0.009(3) -0.007(3) -0.024(4)
O22 0.054(4) 0.026(4) 0.026(3) 0.004(3) -0.006(3) -0.014(3)
O23 0.100(7) 0.078(6) 0.048(5) -0.007(5) -0.013(5) -0.041(6)
O31 0.066(5) 0.028(4) 0.032(4) -0.015(3) 0.002(3) 0.001(4)
O32 0.072(5) 0.022(4) 0.038(4) -0.004(3) -0.008(4) 0.007(4)
O33 0.096(6) 0.032(4) 0.046(5) -0.017(4) -0.005(4) 0.004(4)
C61 0.034(5) 0.031(5) 0.031(5) 0.003(4) -0.005(4) -0.005(4)
C62 0.041(6) 0.031(6) 0.038(6) 0.010(5) -0.003(5) -0.007(5)
C63 0.035(6) 0.039(7) 0.083(9) 0.003(6) -0.006(6) -0.010(5)
C64 0.032(7) 0.074(10) 0.081(9) -0.006(8) 0.010(6) 0.005(7)
C65 0.059(8) 0.057(8) 0.069(9) -0.023(7) 0.009(7) 0.010(7)
C66 0.041(6) 0.038(6) 0.039(6) -0.009(5) 0.006(5) 0.007(5)
C71 0.036(6) 0.035(6) 0.065(8) 0.011(6) -0.006(5) -0.003(5)
C72 0.057(8) 0.050(8) 0.053(8) -0.001(7) 0.006(6) 0.003(6)
C73 0.066(9) 0.062(10) 0.105(12) 0.054(9) 0.003(8) 0.011(8)
C74 0.081(11) 0.032(8) 0.23(2) -0.036(12) -0.003(13) -0.015(8)
C75 0.116(14) 0.039(8) 0.151(16) 0.017(9) -0.066(12) -0.034(9)
C76 0.043(7) 0.018(6) 0.173(15) -0.022(8) -0.038(8) -0.003(5)
C77 0.024(5) 0.034(6) 0.034(6) -0.001(5) 0.004(4) -0.005(4)
C81 0.046(6) 0.014(4) 0.028(5) 0.010(4) -0.004(4) -0.009(4)
C82 0.046(6) 0.018(5) 0.042(6) -0.003(5) -0.007(5) -0.002(5)
C83 0.053(7) 0.038(6) 0.038(6) 0.006(5) -0.014(5) -0.001(6)
C84 0.063(7) 0.042(7) 0.033(6) -0.012(5) -0.005(5) -0.010(6)
C85 0.045(6) 0.052(7) 0.037(6) -0.019(6) 0.009(5) -0.003(6)
C86 0.040(6) 0.037(6) 0.037(6) -0.008(5) 0.000(5) -0.015(5)
C87 0.075(8) 0.028(6) 0.027(5) -0.010(5) 0.005(5) -0.020(6)
C91 0.046(6) 0.034(6) 0.033(6) -0.005(5) 0.003(5) -0.014(5)
C92 0.070(8) 0.055(8) 0.041(7) -0.006(6) -0.021(6) -0.016(7)
C93 0.075(9) 0.088(10) 0.022(6) -0.005(6) -0.020(5) -0.032(8)
C94 0.056(7) 0.055(7) 0.031(6) 0.010(5) -0.010(5) -0.024(6)
C95 0.032(5) 0.028(5) 0.034(5) 0.000(4) 0.002(4) -0.018(4)
C96 0.032(6) 0.041(6) 0.041(6) -0.005(5) 0.001(4) -0.003(5)
C97 0.039(6) 0.023(5) 0.060(7) -0.002(5) -0.010(5) 0.002(5)
C98 0.088(10) 0.034(7) 0.084(10) -0.002(7) 0.014(8) -0.009(7)
C99 0.118(12) 0.020(6) 0.067(9) -0.001(6) 0.016(8) 0.000(7)
C100 0.085(10) 0.041(7) 0.067(8) -0.023(7) 0.009(7) -0.006(7)
C101 0.075(9) 0.073(9) 0.034(6) 0.036(6) -0.025(6) -0.029(8)
C102 0.096(11) 0.030(7) 0.064(9) 0.015(6) -0.011(7) -0.020(7)
O71 0.048(4) 0.030(4) 0.026(4) -0.008(3) 0.000(3) 0.001(3)
O72 0.047(5) 0.033(4) 0.036(4) -0.011(4) 0.000(3) -0.004(4)
O73 0.160(11) 0.094(9) 0.069(7) 0.033(7) -0.007(7) 0.030(9)
O81 0.050(5) 0.047(5) 0.045(4) -0.021(4) -0.014(4) -0.007(4)
O82 0.054(5) 0.047(5) 0.055(5) -0.024(4) 0.001(4) -0.001(4)
O83 0.035(4) 0.046(5) 0.049(4) -0.008(4) -0.002(3) 0.004(4)

loop_
_atom_type_symbol
_atom_type_description
_atom_type_scat_dispersion_real
_atom_type_scat_dispersion_imag
_atom_type_scat_source
C C 0.0033 0.0016 'International Tables Vol C Tables 4.2.6.8 and 6.1.1.4'
H H 0.0000 0.0000 'International Tables Vol C Tables 4.2.6.8 and 6.1.1.4'
N N 0.0061 0.0033 'International Tables Vol C Tables 4.2.6.8 and 6.1.1.4'
O O 0.0106 0.0060 'International Tables Vol C Tables 4.2.6.8 and 6.1.1.4'
Bi Bi -4.1077 10.2566 'International Tables Vol C Tables 4.2.6.8 and 6.1.1.4'

loop_
_geom_angle_atom_site_label_1
_geom_angle_atom_site_label_2
_geom_angle_atom_site_label_3
_geom_angle
C11 Bi1 O31 85.7(3)
C11 Bi1 O22 82.7(3)
O31 Bi1 O22 83.4(2)
C11 Bi1 N11 81.7(3)
O31 Bi1 N11 78.2(2)
O22 Bi1 N11 156.7(2)
C11 Bi1 O21 86.7(3)
O31 Bi1 O21 135.9(2)
O22 Bi1 O21 52.55(18)
N11 Bi1 O21 143.0(2)
C11 Bi1 N12 84.8(3)
O31 Bi1 N12 142.6(2)
O22 Bi1 N12 130.8(2)
N11 Bi1 N12 64.7(2)
O21 Bi1 N12 79.4(2)
C61 Bi2 O81 82.4(3)
C61 Bi2 O71 85.1(3)
O81 Bi2 O71 133.8(2)
C61 Bi2 N22 89.5(3)
O81 Bi2 N22 83.8(2)
O71 Bi2 N22 140.5(2)
C61 Bi2 O72 80.8(3)
O81 Bi2 O72 82.2(2)
O71 Bi2 O72 51.88(19)
N22 Bi2 O72 163.9(2)
C61 Bi2 N21 90.2(3)
O81 Bi2 N21 148.1(2)
O71 Bi2 N21 75.8(2)
N22 Bi2 N21 65.1(2)
O72 Bi2 N21 127.3(2)
C41 N11 C45 116.5(9)
C41 N11 Bi1 123.0(7)
C45 N11 Bi1 120.4(5)
C50 N12 C46 117.3(8)
C50 N12 Bi1 123.7(6)
C46 N12 Bi1 119.0(6)
C12 C11 C16 117.9(9)
C12 C11 Bi1 120.7(7)
C16 C11 Bi1 121.4(7)
C11 C12 C13 121.4(10)
C12 C13 C14 118.9(9)
C15 C14 C13 120.7(10)
C16 C15 C14 119.2(11)
C15 C16 C11 121.9(10)
C22 C21 C26 120.0
C22 C21 C27 120.3(5)
C26 C21 C27 119.6(5)
O23 C22 C23 115.5(6)
O23 C22 C21 124.4(6)
C23 C22 C21 120.0
C22 C23 C24 120.0
C23 C24 C25 120.0
C26 C25 C24 120.0
C25 C26 C21 120.0
O21 C27 O22 120.6(8)
O21 C27 C21 120.1(8)
O22 C27 C21 119.3(8)
C32 C31 C36 120.0
C32 C31 C37 119.8(6)
C36 C31 C37 120.1(6)
O33 C32 C33 118.6(5)
O33 C32 C31 121.3(5)
C33 C32 C31 120.0
C32 C33 C34 120.0
C35 C34 C33 120.0
C34 C35 C36 120.0
C35 C36 C31 120.0
O32 C37 O31 123.1(9)
O32 C37 C31 119.5(8)
O31 C37 C31 117.4(9)
N11 C41 C42 124.9(10)
C43 C42 C41 118.8(10)
C42 C43 C44 118.7(10)
C45 C44 C51 119.0(9)
C45 C44 C43 118.0(10)
C51 C44 C43 123.0(10)
N11 C45 C44 123.0(8)
N11 C45 C46 117.1(8)
C44 C45 C46 119.9(9)
N12 C46 C47 122.3(9)
N12 C46 C45 118.7(8)
C47 C46 C45 119.0(9)
C48 C47 C46 118.1(9)
C48 C47 C52 123.2(10)
C46 C47 C52 118.7(9)
C47 C48 C49 120.5(9)
C48 C49 C50 118.1(9)
N12 C50 C49 123.7(9)
C52 C51 C44 122.1(10)
C51 C52 C47 121.3(10)
C91 N21 C95 118.0(8)
C91 N21 Bi2 123.3(6)
C95 N21 Bi2 117.6(6)
C100 N22 C96 117.3(9)
C100 N22 Bi2 122.3(8)
C96 N22 Bi2 119.2(6)
C27 O21 Bi1 91.8(5)
C27 O22 Bi1 94.8(5)
C37 O31 Bi1 112.9(6)
C62 C61 C66 119.0(9)
C62 C61 Bi2 121.4(7)
C66 C61 Bi2 119.4(7)
C63 C62 C61 120.4(10)
C62 C63 C64 119.8(11)
C65 C64 C63 120.0(11)
C66 C65 C64 121.6(11)
C65 C66 C61 119.0(10)
C72 C71 C76 120.0
C72 C71 C77 119.0(7)
C76 C71 C77 121.0(7)
O73 C72 C73 117.5(8)
O73 C72 C71 122.2(8)
C73 C72 C71 120.0
C72 C73 C74 120.0
C73 C74 C75 120.0
C74 C75 C76 120.0
C75 C76 C71 120.0
O71 C77 O72 121.0(9)
O71 C77 C71 117.3(8)
O72 C77 C71 121.6(8)
C82 C81 C86 120.0
C82 C81 C87 119.2(6)
C86 C81 C87 120.8(6)
O83 C82 C81 122.2(5)
O83 C82 C83 117.8(5)
C81 C82 C83 120.0
C82 C83 C84 120.0
C85 C84 C83 120.0
C84 C85 C86 120.0
C85 C86 C81 120.0
O82 C87 O81 126.3(9)
O82 C87 C81 117.7(9)
O81 C87 C81 116.0(9)
N21 C91 C92 124.2(10)
C93 C92 C91 118.1(10)
C94 C93 C92 119.3(9)
C93 C94 C101 122.7(10)
C93 C94 C95 117.9(10)
C101 C94 C95 119.4(10)
N21 C95 C94 122.4(9)
N21 C95 C96 120.3(8)
C94 C95 C96 117.3(9)
N22 C96 C97 123.0(9)
N22 C96 C95 116.0(9)
C97 C96 C95 121.0(9)
C98 C97 C102 125.4(11)
C98 C97 C96 116.5(11)
C102 C97 C96 118.1(9)
C99 C98 C97 121.4(12)
C98 C99 C100 119.5(12)
N22 C100 C99 122.2(11)
C102 C101 C94 122.0(11)
C101 C102 C97 122.3(11)
C77 O71 Bi2 95.4(6)
C77 O72 Bi2 91.6(5)
C87 O81 Bi2 115.7(6)

loop_
_geom_bond_atom_site_label_1
_geom_bond_atom_site_label_2
_geom_bond_distance
Bi1 C11 2.262(9)
Bi1 O31 2.313(6)
Bi1 O22 2.477(6)
Bi1 N11 2.545(8)
Bi1 O21 2.551(6)
Bi1 N12 2.577(7)
Bi2 C61 2.242(9)
Bi2 O81 2.364(6)
Bi2 O71 2.480(6)
Bi2 N22 2.541(8)
Bi2 O72 2.548(6)
Bi2 N21 2.564(7)
N11 C41 1.308(12)
N11 C45 1.383(11)
N12 C50 1.321(11)
N12 C46 1.368(11)
C11 C12 1.390(12)
C11 C16 1.397(13)
C12 C13 1.390(13)
C13 C14 1.393(14)
C14 C15 1.389(14)
C15 C16 1.370(13)
C21 C22 1.3900
C21 C26 1.3900
C21 C27 1.491(10)
C22 O23 1.350(8)
C22 C23 1.3900
C23 C24 1.3900
C24 C25 1.3900
C25 C26 1.3900
C27 O21 1.274(10)
C27 O22 1.289(10)
C31 C32 1.3900
C31 C36 1.3900
C31 C37 1.479(10)
C32 O33 1.377(8)
C32 C33 1.3900
C33 C34 1.3900
C34 C35 1.3900
C35 C36 1.3900
C37 O32 1.238(12)
C37 O31 1.303(11)
C41 C42 1.405(14)
C42 C43 1.373(15)
C43 C44 1.414(14)
C44 C45 1.399(12)
C44 C51 1.410(13)
C45 C46 1.453(13)
C46 C47 1.412(13)
C47 C48 1.355(13)
C47 C52 1.429(13)
C48 C49 1.382(13)
C49 C50 1.393(12)
C51 C52 1.345(14)
N21 C91 1.328(11)
N21 C95 1.346(11)
N22 C100 1.314(12)
N22 C96 1.384(12)
C61 C62 1.381(13)
C61 C66 1.425(12)
C62 C63 1.365(13)
C63 C64 1.396(15)
C64 C65 1.357(16)
C65 C66 1.353(14)
C71 C72 1.3900
C71 C76 1.3900
C71 C77 1.480(11)
C72 O73 1.303(13)
C72 C73 1.3900
C73 C74 1.3900
C74 C75 1.3900
C75 C76 1.3900
C77 O71 1.252(10)
C77 O72 1.276(10)
C81 C82 1.3900
C81 C86 1.3900
C81 C87 1.545(9)
C82 O83 1.337(7)
C82 C83 1.3900
C83 C84 1.3900
C84 C85 1.3900
C85 C86 1.3900
C87 O82 1.258(12)
C87 O81 1.259(12)
C91 C92 1.397(13)
C92 C93 1.396(14)
C93 C94 1.393(15)
C94 C101 1.403(15)
C94 C95 1.429(13)
C95 C96 1.458(13)
C96 C97 1.408(13)
C97 C98 1.370(15)
C97 C102 1.401(15)
C98 C99 1.347(17)
C99 C100 1.411(15)
C101 C102 1.346(17)
